data_7038734
loop_
_publ_author_name
'Lin, Lin'
'Zhang, Ying-Ying'
'Lin, Yue-Jian'
'Jin, Guo-Xin'

_publ_section_title
;
 Half-sandwich rhodium and iridium metallamacrocycles constructed via C-H
 activation.
;
_journal_issue 16
_journal_name_full 'Dalton transactions (Cambridge, England : 2003)'
_journal_page_first 7014
_journal_page_last 7021
_journal_paper_doi 10.1039/c5dt04777c
_journal_volume 45
_journal_year 2016
_chemical_formula_sum 'C96 H120 Cl8 F12 N6 O19 Rh4 S4'
_chemical_formula_weight 2713.45
_chemical_name_systematic
; 
 ? 
;
_space_group_crystal_system monoclinic
_space_group_IT_number 15
_space_group_name_Hall '-C 2yc'
_space_group_name_H-M_alt 'C 1 2/c 1'
_symmetry_space_group_name_Hall '-C 2yc'
_symmetry_space_group_name_H-M 'C 1 2/c 1'
_atom_sites_solution_hydrogens mixed
_audit_creation_method SHELXL-2013
_audit_update_record
;
2016-02-01 deposited with the CCDC.
2016-03-09 downloaded from the CCDC.
;
_cell_angle_alpha 90
_cell_angle_beta 101.596(3)
_cell_angle_gamma 90
_cell_formula_units_Z 4
_cell_length_a 20.953(4)
_cell_length_b 15.154(3)
_cell_length_c 35.765(7)
_cell_measurement_reflns_used 7031
_cell_measurement_temperature 173(2)
_cell_measurement_theta_max 25.37
_cell_measurement_theta_min 2.27
_cell_volume 11124(4)
_computing_cell_refinement 'Bruker SAINT'
_computing_data_collection 'Bruker APEX2'
_computing_data_reduction 'Bruker SAINT'
_computing_molecular_graphics 'Bruker SHELXTL'
_computing_publication_material 'Bruker SHELXTL'
_computing_structure_refinement 'SHELXL-2013 (Sheldrick, 2013)'
_computing_structure_solution 'SHELXS-97 (Sheldrick, 2008)'
_diffrn_ambient_temperature 173(2)
_diffrn_measured_fraction_theta_full 0.967
_diffrn_measured_fraction_theta_max 0.992
_diffrn_measurement_device_type 'Bruker APEX-II CCD'
_diffrn_measurement_method '\f and \w scans'
_diffrn_radiation_type MoK\a
_diffrn_radiation_wavelength 0.71073
_diffrn_reflns_av_R_equivalents 0.0765
_diffrn_reflns_av_unetI/netI 0.0837
_diffrn_reflns_Laue_measured_fraction_full 0.967
_diffrn_reflns_Laue_measured_fraction_max 0.992
_diffrn_reflns_limit_h_max 19
_diffrn_reflns_limit_h_min -24
_diffrn_reflns_limit_k_max 18
_diffrn_reflns_limit_k_min -18
_diffrn_reflns_limit_l_max 41
_diffrn_reflns_limit_l_min -42
_diffrn_reflns_number 32280
_diffrn_reflns_point_group_measured_fraction_full 0.967
_diffrn_reflns_point_group_measured_fraction_max 0.992
_diffrn_reflns_theta_full 25.242
_diffrn_reflns_theta_max 25.009
_diffrn_reflns_theta_min 1.162
_exptl_absorpt_coefficient_mu 0.936
_exptl_absorpt_correction_T_max 0.745
_exptl_absorpt_correction_T_min 0.633
_exptl_absorpt_correction_type multi-scan
_exptl_absorpt_process_details sadabs
_exptl_crystal_colour yellow
_exptl_crystal_density_diffrn 1.620
_exptl_crystal_description block
_exptl_crystal_F_000 5512
_exptl_crystal_size_max 0.080
_exptl_crystal_size_mid 0.060
_exptl_crystal_size_min 0.060
_platon_squeeze_details
; 
 In asymmetric unit of this data, there were disordered 
 solvents (one dichloromethane and one diethyl ether 
 molecules) which could not be resrained properly. 
 Therefore, SQUEEZE algorithm was used to omit them. 
;
_refine_diff_density_max 3.092
_refine_diff_density_min -2.651
_refine_diff_density_rms 0.213
_refine_ls_extinction_method none
_refine_ls_goodness_of_fit_ref 1.092
_refine_ls_hydrogen_treatment mixed
_refine_ls_matrix_type full
_refine_ls_number_parameters 656
_refine_ls_number_reflns 9739
_refine_ls_number_restraints 74
_refine_ls_restrained_S_all 1.092
_refine_ls_R_factor_all 0.1489
_refine_ls_R_factor_gt 0.1272
_refine_ls_shift/su_max 0.007
_refine_ls_shift/su_mean 0.000
_refine_ls_structure_factor_coef Fsqd
_refine_ls_weighting_details
; 
 w=1/[\s^2^(Fo^2^)+(0.1254P)^2^+532.8917P] 
 where P=(Fo^2^+2Fc^2^)/3 
;
_refine_ls_weighting_scheme calc
_refine_ls_wR_factor_gt 0.3125
_refine_ls_wR_factor_ref 0.3256
_reflns_Friedel_coverage 0.000
_reflns_number_gt 7535
_reflns_number_total 9739
_reflns_threshold_expression 'I > 2\s(I)'
_cod_data_source_file c5dt04777c2.cif
_cod_data_source_block 3c
_cod_depositor_comments 'Adding full bibliography for 7038734--7038741.cif.'
_cod_database_code 7038734
_shelx_space_group_comment
; 
The symmetry employed for this shelxl refinement is uniquely defined 
by the following loop, which should always be used as a source of 
symmetry information in preference to the above space-group names. 
They are only intended as comments. 
;
_shelx_estimated_absorpt_t_min 0.929
_shelx_estimated_absorpt_t_max 0.946
_shelxl_version_number 2013-2

loop_
_space_group_symop_operation_xyz
'x, y, z'
'-x, y, -z+1/2'
'x+1/2, y+1/2, z'
'-x+1/2, y+1/2, -z+1/2'
'-x, -y, -z'
'x, -y, z-1/2'
'-x+1/2, -y+1/2, -z'
'x+1/2, -y+1/2, z-1/2'

loop_
_atom_site_label
_atom_site_type_symbol
_atom_site_fract_x
_atom_site_fract_y
_atom_site_fract_z
_atom_site_U_iso_or_equiv
_atom_site_adp_type
_atom_site_occupancy
_atom_site_site_symmetry_order
_atom_site_calc_flag
_atom_site_refinement_flags_posn
_atom_site_refinement_flags_adp
_atom_site_refinement_flags_occupancy
_atom_site_disorder_assembly
_atom_site_disorder_group
Rh1 Rh 0.68675(5) 0.72972(8) 0.15445(3) 0.0380(3) Uani 1 1 d . . . . .
Rh2 Rh 0.81080(5) 0.55809(7) 0.05310(3) 0.0295(3) Uani 1 1 d . . . . .
N1 N 0.7262(7) 0.8579(9) 0.1674(4) 0.053(3) Uani 1 1 d . . . . .
N2 N 0.7636(6) 0.6817(9) 0.1977(3) 0.046(3) Uani 1 1 d . . . . .
N3 N 1.1014(5) 0.5752(8) 0.4064(3) 0.034(2) Uani 1 1 d . . . . .
O1 O 0.7622(4) 0.5896(6) 0.0999(2) 0.032(2) Uani 1 1 d . . . . .
O2 O 0.7912(5) 0.6946(6) 0.0644(3) 0.039(2) Uani 1 1 d . . . . .
O3 O 0.0613(9) 0.7997(11) -0.0137(5) 0.099(5) Uani 1 1 d . . . . .
O4 O 0.0792(11) 0.7251(15) 0.0450(6) 0.145(9) Uani 1 1 d . . . . .
O5 O -0.0242(8) 0.7182(9) 0.0059(4) 0.080(4) Uani 1 1 d . . . . .
S1 S 0.0334(3) 0.7650(3) 0.01677(14) 0.0651(12) Uani 1 1 d . . . . .
S2 S 0.6527(4) 0.8038(7) 0.3141(3) 0.057(2) Uani 0.6 1 d D . P A 1
O6 O 0.665(4) 0.725(2) 0.2949(14) 0.158(15) Uani 0.6 1 d D U P A 1
O7 O 0.6281(16) 0.784(2) 0.3489(6) 0.157(15) Uani 0.6 1 d D U P A 1
O8 O 0.6075(18) 0.864(3) 0.2915(8) 0.117(11) Uani 0.6 1 d D U P A 1
C42 C 0.7271(12) 0.861(2) 0.3282(10) 0.078(9) Uani 0.6 1 d D . P A 1
F4 F 0.718(5) 0.931(2) 0.3450(18) 0.126(13) Uani 0.6 1 d D U P A 1
F5 F 0.772(4) 0.810(6) 0.350(2) 0.212(15) Uani 0.6 1 d D . P A 1
F6 F 0.7540(14) 0.8789(19) 0.2986(8) 0.137(11) Uani 0.6 1 d D U P A 1
S2' S 0.6614(10) 0.8369(12) 0.3026(6) 0.097(7) Uani 0.4 1 d D U P B 2
O6' O 0.669(6) 0.750(3) 0.288(3) 0.158(15) Uani 0.4 1 d D . P B 2
O7' O 0.686(3) 0.865(5) 0.2702(15) 0.17(2) Uani 0.4 1 d D U P B 2
O8' O 0.601(2) 0.868(5) 0.3092(16) 0.117(11) Uani 0.4 1 d D . P B 2
C42' C 0.720(2) 0.838(3) 0.3460(10) 0.078(9) Uani 0.4 1 d D . P B 2
F4' F 0.723(8) 0.918(3) 0.354(3) 0.126(13) Uani 0.4 1 d D . P B 2
F5' F 0.777(5) 0.808(8) 0.342(3) 0.212(15) Uani 0.4 1 d D . P B 2
F6' F 0.701(2) 0.790(3) 0.3710(11) 0.136(15) Uani 0.4 1 d D U P B 2
F1 F -0.0298(7) 0.9156(9) 0.0164(4) 0.097(4) Uani 1 1 d . . . . .
F2 F -0.0246(7) 0.8451(9) 0.0674(4) 0.099(4) Uani 1 1 d . . . . .
F3 F 0.0600(7) 0.9075(11) 0.0581(5) 0.125(6) Uani 1 1 d . . . . .
C1 C 0.7148(9) 0.9111(11) 0.1947(5) 0.063(5) Uani 1 1 d . . . . .
H1 H 0.6814 0.8970 0.2082 0.076 Uiso 1 1 calc R U . . .
C2 C 0.7514(11) 0.9873(14) 0.2038(7) 0.079(6) Uani 1 1 d . . . . .
H2 H 0.7433 1.0226 0.2243 0.094 Uiso 1 1 calc R U . . .
C3 C 0.7969(12) 1.0134(15) 0.1855(8) 0.095(9) Uani 1 1 d . . . . .
H3 H 0.8197 1.0670 0.1924 0.114 Uiso 1 1 calc R U . . .
C4 C 0.8111(10) 0.9619(12) 0.1560(6) 0.069(5) Uani 1 1 d . . . . .
H4 H 0.8417 0.9792 0.1411 0.083 Uiso 1 1 calc R U . . .
C5 C 0.7748(8) 0.8788(10) 0.1497(4) 0.047(4) Uani 1 1 d . . . . .
C6 C 0.7873(8) 0.8149(9) 0.1211(5) 0.046(3) Uani 1 1 d . . . . .
H6 H 0.8185 0.8257 0.1057 0.055 Uiso 1 1 calc R U . . .
C7 C 0.7511(7) 0.7387(10) 0.1180(4) 0.039(3) Uani 1 1 d . . . . .
C8 C 0.7682(6) 0.6729(8) 0.0932(4) 0.033(3) Uani 1 1 d . . . . .
C9 C 0.8045(6) 0.6211(9) 0.1927(4) 0.037(3) Uani 1 1 d . . . . .
H9A H 0.7994 0.5937 0.1684 0.045 Uiso 1 1 calc R U . . .
C10 C 0.8556(6) 0.5945(10) 0.2215(4) 0.038(3) Uani 1 1 d . . . . .
H10 H 0.8852 0.5513 0.2160 0.046 Uiso 1 1 calc R U . . .
C11 C 0.8644(6) 0.6279(10) 0.2565(4) 0.035(3) Uani 1 1 d . . . . .
C12 C 0.8179(7) 0.6918(10) 0.2626(4) 0.043(4) Uani 1 1 d . . . . .
H12 H 0.8219 0.7187 0.2870 0.051 Uiso 1 1 calc R U . . .
C13 C 0.7685(7) 0.7143(9) 0.2343(4) 0.042(3) Uani 1 1 d . . . . .
H13 H 0.7361 0.7538 0.2394 0.051 Uiso 1 1 calc R U . . .
C14 C 0.9191(6) 0.5982(10) 0.2874(3) 0.036(3) Uani 1 1 d . . . . .
H14 H 0.9473 0.5544 0.2807 0.044 Uiso 1 1 calc R U . . .
C15 C 0.9321(7) 0.6256(11) 0.3220(4) 0.047(4) Uani 1 1 d . . . . .
H15 H 0.9014 0.6646 0.3294 0.057 Uiso 1 1 calc R U . . .
C16 C 1.0864(6) 0.5252(9) 0.3738(3) 0.033(3) Uani 1 1 d . . . . .
H16 H 1.1150 0.4785 0.3705 0.040 Uiso 1 1 calc R U . . .
C17 C 1.0331(7) 0.5391(9) 0.3462(4) 0.036(3) Uani 1 1 d . . . . .
H17 H 1.0261 0.5048 0.3234 0.044 Uiso 1 1 calc R U . . .
C18 C 0.9895(6) 0.6028(11) 0.3511(4) 0.042(3) Uani 1 1 d . . . . .
C19 C 1.0021(9) 0.6504(12) 0.3865(5) 0.061(5) Uani 1 1 d . . . . .
H19 H 0.9723 0.6936 0.3919 0.073 Uiso 1 1 calc R U . . .
C20 C 1.0581(8) 0.6321(10) 0.4123(4) 0.048(4) Uani 1 1 d . . . . .
H20 H 1.0658 0.6627 0.4360 0.058 Uiso 1 1 calc R U . . .
C21 C 0.5869(7) 0.7430(12) 0.1656(5) 0.053(4) Uani 1 1 d . . . . .
C22 C 0.5871(7) 0.7539(11) 0.1266(4) 0.049(4) Uani 1 1 d . . . . .
C23 C 0.6079(6) 0.6729(10) 0.1119(4) 0.037(3) Uani 1 1 d . . . . .
C24 C 0.6256(7) 0.6152(10) 0.1441(4) 0.042(3) Uani 1 1 d . . . . .
C25 C 0.6073(8) 0.6617(12) 0.1779(4) 0.050(4) Uani 1 1 d . . . . .
C26 C 0.5606(9) 0.8121(14) 0.1902(6) 0.071(5) Uani 1 1 d . . . . .
H26A H 0.5696 0.7927 0.2169 0.106 Uiso 1 1 calc R U . . .
H26B H 0.5135 0.8186 0.1812 0.106 Uiso 1 1 calc R U . . .
H26C H 0.5821 0.8688 0.1883 0.106 Uiso 1 1 calc R U . . .
C27 C 0.5614(9) 0.8318(13) 0.1018(5) 0.069(5) Uani 1 1 d . . . . .
H27A H 0.5684 0.8218 0.0759 0.103 Uiso 1 1 calc R U . . .
H27B H 0.5845 0.8854 0.1123 0.103 Uiso 1 1 calc R U . . .
H27C H 0.5147 0.8387 0.1012 0.103 Uiso 1 1 calc R U . . .
C28 C 0.6074(8) 0.6480(11) 0.0713(4) 0.052(4) Uani 1 1 d . . . . .
H28A H 0.5639 0.6271 0.0592 0.078 Uiso 1 1 calc R U . . .
H28B H 0.6393 0.6009 0.0706 0.078 Uiso 1 1 calc R U . . .
H28C H 0.6187 0.6996 0.0574 0.078 Uiso 1 1 calc R U . . .
C29 C 0.6432(10) 0.5249(12) 0.1442(6) 0.070(5) Uani 1 1 d . . . . .
H29A H 0.6091 0.4920 0.1269 0.105 Uiso 1 1 calc R U . . .
H29B H 0.6480 0.5012 0.1701 0.105 Uiso 1 1 calc R U . . .
H29C H 0.6845 0.5190 0.1356 0.105 Uiso 1 1 calc R U . . .
C30 C 0.6155(12) 0.6235(17) 0.2159(6) 0.091(7) Uani 1 1 d . . . . .
H30A H 0.6582 0.6402 0.2309 0.136 Uiso 1 1 calc R U . . .
H30B H 0.6127 0.5591 0.2138 0.136 Uiso 1 1 calc R U . . .
H30C H 0.5812 0.6455 0.2285 0.136 Uiso 1 1 calc R U . . .
C31 C 0.8062(7) 0.5568(10) -0.0065(4) 0.043(3) Uani 1 1 d . . . . .
C32 C 0.8517(6) 0.4916(9) 0.0106(4) 0.035(3) Uani 1 1 d . . . . .
C33 C 0.8204(7) 0.4288(8) 0.0309(4) 0.036(3) Uani 1 1 d . . . . .
C34 C 0.7501(8) 0.4545(12) 0.0230(6) 0.060(5) Uani 1 1 d . . . . .
C35 C 0.7445(8) 0.5334(13) 0.0012(5) 0.059(5) Uani 1 1 d . . . . .
C36 C 0.8239(10) 0.6364(11) -0.0280(4) 0.056(4) Uani 1 1 d . . . . .
H36A H 0.8672 0.6578 -0.0157 0.084 Uiso 1 1 calc R U . . .
H36B H 0.7917 0.6832 -0.0278 0.084 Uiso 1 1 calc R U . . .
H36C H 0.8243 0.6195 -0.0544 0.084 Uiso 1 1 calc R U . . .
C37 C 0.9240(7) 0.4909(11) 0.0097(5) 0.056(4) Uani 1 1 d . . . . .
H37A H 0.9306 0.4627 -0.0139 0.084 Uiso 1 1 calc R U . . .
H37B H 0.9477 0.4578 0.0318 0.084 Uiso 1 1 calc R U . . .
H37C H 0.9403 0.5516 0.0108 0.084 Uiso 1 1 calc R U . . .
C38 C 0.8475(11) 0.3533(12) 0.0521(7) 0.078(6) Uani 1 1 d . . . . .
H38A H 0.8338 0.2998 0.0372 0.117 Uiso 1 1 calc R U . . .
H38B H 0.8321 0.3507 0.0762 0.117 Uiso 1 1 calc R U . . .
H38C H 0.8951 0.3574 0.0574 0.117 Uiso 1 1 calc R U . . .
C39 C 0.7008(12) 0.4083(16) 0.0358(7) 0.092(8) Uani 1 1 d . . . . .
H39A H 0.6769 0.4488 0.0494 0.137 Uiso 1 1 calc R U . . .
H39B H 0.7201 0.3610 0.0531 0.137 Uiso 1 1 calc R U . . .
H39C H 0.6707 0.3828 0.0139 0.137 Uiso 1 1 calc R U . . .
C40 C 0.6821(9) 0.5841(19) -0.0154(6) 0.100(9) Uani 1 1 d . . . . .
H40A H 0.6594 0.5549 -0.0387 0.150 Uiso 1 1 calc R U . . .
H40B H 0.6932 0.6447 -0.0213 0.150 Uiso 1 1 calc R U . . .
H40C H 0.6537 0.5852 0.0033 0.150 Uiso 1 1 calc R U . . .
C41 C 0.0105(8) 0.8611(13) 0.0410(5) 0.057(4) Uani 1 1 d . . . . .
C43 C 0.6984(15) 0.144(2) 0.0959(10) 0.121(10) Uani 1 1 d . U . . .
H43A H 0.6678 0.1887 0.0824 0.146 Uiso 1 1 calc R U . . .
H43B H 0.7174 0.1669 0.1216 0.146 Uiso 1 1 calc R U . . .
Cl1 Cl 0.6550(3) 0.0412(4) 0.09996(19) 0.0975(18) Uani 1 1 d . . . . .
Cl2 Cl 0.7612(5) 0.1242(6) 0.0702(2) 0.139(3) Uani 1 1 d . . . . .
O9 O 0.5000 0.9382(10) 0.2500 0.066(5) Uani 1 2 d DS T P . .
H9 H 0.487(6) 0.908(8) 0.230(2) 0.02(3) Uiso 1 1 d D . . . .

loop_
_atom_site_aniso_label
_atom_site_aniso_U_11
_atom_site_aniso_U_22
_atom_site_aniso_U_33
_atom_site_aniso_U_23
_atom_site_aniso_U_13
_atom_site_aniso_U_12
Rh1 0.0351(6) 0.0463(7) 0.0304(6) -0.0101(5) 0.0012(4) 0.0186(5)
Rh2 0.0235(5) 0.0392(6) 0.0266(5) -0.0037(4) 0.0068(4) 0.0025(4)
N1 0.057(8) 0.049(8) 0.046(7) -0.010(6) -0.004(6) 0.026(6)
N2 0.046(7) 0.057(8) 0.033(6) -0.003(6) 0.006(5) 0.019(6)
N3 0.029(5) 0.050(7) 0.025(5) 0.002(5) 0.011(4) 0.004(5)
O1 0.036(5) 0.040(5) 0.022(4) -0.004(4) 0.006(4) 0.006(4)
O2 0.050(6) 0.038(5) 0.032(5) 0.002(4) 0.018(4) 0.007(4)
O3 0.117(13) 0.099(12) 0.083(10) 0.008(9) 0.028(10) -0.005(10)
O4 0.147(18) 0.155(19) 0.133(16) 0.045(14) 0.032(14) 0.094(16)
O5 0.096(11) 0.071(9) 0.071(9) 0.001(7) 0.014(8) -0.028(8)
S1 0.073(3) 0.061(3) 0.062(3) 0.006(2) 0.015(2) 0.006(2)
S2 0.060(5) 0.060(5) 0.052(5) -0.023(4) 0.015(4) -0.002(4)
O6 0.17(2) 0.12(2) 0.21(3) -0.10(2) 0.084(19) -0.02(2)
O7 0.15(3) 0.20(3) 0.12(2) -0.01(2) 0.01(2) -0.11(2)
O8 0.088(14) 0.148(18) 0.10(3) 0.03(2) -0.025(17) -0.039(13)
C42 0.072(18) 0.08(3) 0.08(3) 0.00(2) 0.03(2) -0.002(17)
F4 0.114(16) 0.118(15) 0.16(3) -0.063(16) 0.06(3) 0.012(15)
F5 0.15(2) 0.18(2) 0.28(4) 0.05(3) -0.03(2) 0.052(18)
F6 0.14(2) 0.15(2) 0.15(2) -0.059(18) 0.077(18) -0.062(18)
S2' 0.096(13) 0.079(11) 0.102(13) 0.060(10) -0.015(9) -0.023(9)
O6' 0.17(2) 0.12(2) 0.21(3) -0.10(2) 0.084(19) -0.02(2)
O7' 0.16(4) 0.22(4) 0.15(3) 0.01(3) 0.07(3) -0.01(3)
O8' 0.088(14) 0.148(18) 0.10(3) 0.03(2) -0.025(17) -0.039(13)
C42' 0.072(18) 0.08(3) 0.08(3) 0.00(2) 0.03(2) -0.002(17)
F4' 0.114(16) 0.118(15) 0.16(3) -0.063(16) 0.06(3) 0.012(15)
F5' 0.15(2) 0.18(2) 0.28(4) 0.05(3) -0.03(2) 0.052(18)
F6' 0.17(3) 0.15(3) 0.09(2) -0.03(2) 0.05(2) 0.02(3)
F1 0.101(10) 0.086(9) 0.105(10) 0.012(7) 0.019(8) 0.010(8)
F2 0.110(10) 0.103(10) 0.097(9) 0.004(8) 0.050(8) -0.013(8)
F3 0.076(9) 0.131(12) 0.170(15) -0.062(11) 0.025(9) -0.038(9)
C1 0.060(11) 0.048(9) 0.073(11) -0.024(9) -0.008(9) 0.028(8)
C2 0.064(13) 0.069(13) 0.097(16) -0.047(12) 0.000(12) 0.002(10)
C3 0.073(15) 0.066(14) 0.13(2) -0.045(14) -0.022(15) 0.021(12)
C4 0.066(12) 0.054(11) 0.085(14) -0.016(10) 0.011(10) 0.000(9)
C5 0.044(8) 0.045(9) 0.051(9) -0.011(7) 0.005(7) 0.005(7)
C6 0.048(9) 0.031(7) 0.058(9) -0.012(7) 0.010(7) -0.004(6)
C7 0.039(7) 0.048(8) 0.030(7) -0.005(6) 0.005(6) 0.021(6)
C8 0.033(7) 0.031(7) 0.032(7) -0.003(5) -0.003(5) 0.010(5)
C9 0.034(7) 0.043(8) 0.030(7) -0.005(6) -0.003(5) 0.017(6)
C10 0.024(6) 0.056(9) 0.034(7) -0.001(6) 0.007(5) 0.015(6)
C11 0.021(6) 0.056(8) 0.031(7) -0.005(6) 0.013(5) 0.008(6)
C12 0.049(8) 0.056(9) 0.023(6) -0.014(6) 0.007(6) 0.027(7)
C13 0.044(8) 0.044(8) 0.040(7) -0.014(6) 0.008(6) 0.019(6)
C14 0.031(7) 0.054(8) 0.028(7) -0.006(6) 0.015(5) 0.010(6)
C15 0.032(7) 0.076(11) 0.038(8) -0.003(7) 0.015(6) 0.019(7)
C16 0.031(7) 0.040(7) 0.028(6) -0.002(5) 0.004(5) -0.001(6)
C17 0.043(8) 0.042(8) 0.023(6) -0.005(5) 0.002(5) -0.011(6)
C18 0.024(6) 0.064(10) 0.038(7) -0.007(7) 0.003(6) 0.006(6)
C19 0.056(10) 0.069(11) 0.051(9) -0.019(8) -0.003(8) 0.019(9)
C20 0.054(9) 0.050(9) 0.035(7) -0.012(7) -0.002(7) 0.006(7)
C21 0.029(7) 0.077(12) 0.058(10) -0.005(8) 0.020(7) 0.011(7)
C22 0.036(8) 0.054(9) 0.050(9) -0.024(7) -0.007(6) 0.017(7)
C23 0.026(6) 0.053(8) 0.032(7) -0.015(6) 0.006(5) -0.004(6)
C24 0.040(8) 0.045(8) 0.042(8) 0.000(6) 0.008(6) -0.008(6)
C25 0.046(9) 0.069(11) 0.032(7) -0.014(7) 0.003(6) 0.007(8)
C26 0.050(10) 0.092(14) 0.075(12) -0.023(11) 0.023(9) 0.011(10)
C27 0.061(11) 0.071(12) 0.068(12) -0.016(10) -0.002(9) 0.024(9)
C28 0.056(10) 0.060(10) 0.036(8) -0.008(7) -0.001(7) -0.017(8)
C29 0.075(13) 0.060(11) 0.069(12) 0.000(9) 0.000(10) 0.011(10)
C30 0.092(16) 0.12(2) 0.070(14) -0.018(13) 0.030(12) -0.015(14)
C31 0.051(9) 0.053(9) 0.024(6) 0.002(6) 0.001(6) 0.003(7)
C32 0.021(6) 0.048(8) 0.041(7) -0.019(6) 0.017(5) -0.001(6)
C33 0.043(8) 0.028(7) 0.039(7) -0.009(6) 0.011(6) 0.000(6)
C34 0.047(9) 0.053(10) 0.086(13) -0.038(10) 0.030(9) -0.023(8)
C35 0.043(9) 0.078(13) 0.049(9) -0.040(9) -0.009(7) 0.017(8)
C36 0.082(12) 0.056(10) 0.031(8) 0.002(7) 0.015(8) 0.000(9)
C37 0.036(8) 0.052(9) 0.089(12) -0.028(9) 0.035(8) -0.005(7)
C38 0.090(15) 0.049(11) 0.102(16) 0.014(10) 0.039(13) 0.006(10)
C39 0.092(16) 0.096(16) 0.101(17) -0.033(13) 0.052(14) -0.053(13)
C40 0.045(11) 0.18(3) 0.064(12) -0.053(15) -0.019(9) 0.037(13)
C41 0.039(8) 0.077(12) 0.055(10) 0.014(9) 0.008(7) -0.009(8)
C43 0.111(16) 0.110(16) 0.148(18) -0.019(14) 0.038(14) -0.002(13)
Cl1 0.107(5) 0.083(4) 0.100(4) 0.005(3) 0.015(4) 0.008(3)
Cl2 0.167(8) 0.138(7) 0.121(6) -0.051(5) 0.049(6) -0.038(6)
O9 0.096(14) 0.025(8) 0.081(14) 0.000 0.030(12) 0.000

loop_
_atom_type_symbol
_atom_type_description
_atom_type_scat_dispersion_real
_atom_type_scat_dispersion_imag
_atom_type_scat_source
C C 0.0033 0.0016 'International Tables Vol C Tables 4.2.6.8 and 6.1.1.4'
H H 0.0000 0.0000 'International Tables Vol C Tables 4.2.6.8 and 6.1.1.4'
N N 0.0061 0.0033 'International Tables Vol C Tables 4.2.6.8 and 6.1.1.4'
O O 0.0106 0.0060 'International Tables Vol C Tables 4.2.6.8 and 6.1.1.4'
F F 0.0171 0.0103 'International Tables Vol C Tables 4.2.6.8 and 6.1.1.4'
S S 0.1246 0.1234 'International Tables Vol C Tables 4.2.6.8 and 6.1.1.4'
Rh Rh -1.1178 0.9187 'International Tables Vol C Tables 4.2.6.8 and 6.1.1.4'
Cl Cl 0.1484 0.1585 'International Tables Vol C Tables 4.2.6.8 and 6.1.1.4'

loop_
_geom_angle_atom_site_label_1
_geom_angle_atom_site_label_2
_geom_angle_atom_site_label_3
_geom_angle
_geom_angle_site_symmetry_1
_geom_angle_site_symmetry_3
C7 Rh1 N1 78.6(6) . .
C7 Rh1 N2 89.3(5) . .
N1 Rh1 N2 87.1(5) . .
C7 Rh1 C24 112.9(6) . .
N1 Rh1 C24 165.9(5) . .
N2 Rh1 C24 100.8(5) . .
C7 Rh1 C22 113.2(6) . .
N1 Rh1 C22 104.1(5) . .
N2 Rh1 C22 156.3(6) . .
C24 Rh1 C22 64.4(6) . .
C7 Rh1 C23 94.9(5) . .
N1 Rh1 C23 135.9(5) . .
N2 Rh1 C23 136.8(5) . .
C24 Rh1 C23 38.7(5) . .
C22 Rh1 C23 38.7(5) . .
C7 Rh1 C21 150.4(6) . .
N1 Rh1 C21 102.6(6) . .
N2 Rh1 C21 120.3(6) . .
C24 Rh1 C21 63.4(6) . .
C22 Rh1 C21 37.4(6) . .
C23 Rh1 C21 63.4(6) . .
C7 Rh1 C25 153.0(6) . .
N1 Rh1 C25 128.3(5) . .
N2 Rh1 C25 94.6(5) . .
C24 Rh1 C25 40.1(5) . .
C22 Rh1 C25 62.0(6) . .
C23 Rh1 C25 64.4(5) . .
C21 Rh1 C25 35.1(6) . .
C31 Rh2 N3 123.3(5) . 2_755
C31 Rh2 C35 39.2(7) . .
N3 Rh2 C35 161.6(5) 2_755 .
C31 Rh2 C33 66.8(6) . .
N3 Rh2 C33 103.4(5) 2_755 .
C35 Rh2 C33 66.8(6) . .
C31 Rh2 C32 39.1(6) . .
N3 Rh2 C32 97.3(4) 2_755 .
C35 Rh2 C32 65.1(5) . .
C33 Rh2 C32 39.1(5) . .
C31 Rh2 O2 103.0(5) . .
N3 Rh2 O2 85.8(4) 2_755 .
C35 Rh2 O2 102.5(5) . .
C33 Rh2 O2 168.8(4) . .
C32 Rh2 O2 134.5(5) . .
C31 Rh2 C34 65.7(7) . .
N3 Rh2 C34 140.5(6) 2_755 .
C35 Rh2 C34 38.7(8) . .
C33 Rh2 C34 40.7(6) . .
C32 Rh2 C34 65.4(5) . .
O2 Rh2 C34 132.2(6) . .
C31 Rh2 O1 147.4(5) . .
N3 Rh2 O1 85.6(4) 2_755 .
C35 Rh2 O1 112.8(5) . .
C33 Rh2 O1 125.4(4) . .
C32 Rh2 O1 164.5(5) . .
O2 Rh2 O1 60.8(3) . .
C34 Rh2 O1 102.9(5) . .
C31 Rh2 C8 128.9(5) . .
N3 Rh2 C8 83.4(4) 2_755 .
C35 Rh2 C8 112.0(5) . .
C33 Rh2 C8 155.7(5) . .
C32 Rh2 C8 164.6(5) . .
O2 Rh2 C8 30.1(4) . .
C34 Rh2 C8 122.8(5) . .
O1 Rh2 C8 30.8(4) . .
C1 N1 C5 118.0(16) . .
C1 N1 Rh1 126.7(14) . .
C5 N1 Rh1 114.4(10) . .
C9 N2 C13 117.3(12) . .
C9 N2 Rh1 124.6(9) . .
C13 N2 Rh1 118.0(9) . .
C20 N3 C16 117.2(11) . .
C20 N3 Rh2 120.5(9) . 2_755
C16 N3 Rh2 122.2(9) . 2_755
C8 O1 Rh2 89.7(7) . .
C8 O2 Rh2 91.2(7) . .
O4 S1 O5 114.7(13) . .
O4 S1 O3 112.8(13) . .
O5 S1 O3 115.9(10) . .
O4 S1 C41 102.3(11) . .
O5 S1 C41 104.3(9) . .
O3 S1 C41 104.8(9) . .
O6 S2 O8 114.8(19) . .
O6 S2 O7 111.1(17) . .
O8 S2 O7 107.7(15) . .
O6 S2 C42 108(3) . .
O8 S2 C42 107(2) . .
O7 S2 C42 107.5(17) . .
F4 C42 F6 110(3) . .
F4 C42 F5 111(3) . .
F6 C42 F5 103(2) . .
F4 C42 S2 110(5) . .
F6 C42 S2 111(2) . .
F5 C42 S2 111(5) . .
O8' S2' O7' 121(4) . .
O8' S2' O6' 122(6) . .
O7' S2' O6' 84(5) . .
O8' S2' C42' 110(3) . .
O7' S2' C42' 114(4) . .
O6' S2' C42' 102(5) . .
F4' C42' F6' 113(3) . .
F4' C42' F5' 111(4) . .
F6' C42' F5' 108(3) . .
F4' C42' S2' 102(8) . .
F6' C42' S2' 110(3) . .
F5' C42' S2' 112(7) . .
N1 C1 C2 120(2) . .
N1 C1 H1 119.8 . .
C2 C1 H1 119.8 . .
C3 C2 C1 124(2) . .
C3 C2 H2 118.2 . .
C1 C2 H2 118.2 . .
C2 C3 C4 120(2) . .
C2 C3 H3 120.2 . .
C4 C3 H3 120.2 . .
C3 C4 C5 115(2) . .
C3 C4 H4 122.7 . .
C5 C4 H4 122.7 . .
N1 C5 C4 123.5(15) . .
N1 C5 C6 115.5(14) . .
C4 C5 C6 120.8(15) . .
C7 C6 C5 115.9(14) . .
C7 C6 H6 122.0 . .
C5 C6 H6 122.0 . .
C6 C7 C8 115.8(13) . .
C6 C7 Rh1 115.2(10) . .
C8 C7 Rh1 128.6(11) . .
O2 C8 O1 118.0(11) . .
O2 C8 C7 120.5(12) . .
O1 C8 C7 121.4(12) . .
O2 C8 Rh2 58.7(6) . .
O1 C8 Rh2 59.5(6) . .
C7 C8 Rh2 173.9(10) . .
N2 C9 C10 122.5(12) . .
N2 C9 H9A 118.7 . .
C10 C9 H9A 118.7 . .
C11 C10 C9 121.9(12) . .
C11 C10 H10 119.0 . .
C9 C10 H10 119.0 . .
C10 C11 C12 115.8(12) . .
C10 C11 C14 121.5(12) . .
C12 C11 C14 122.7(11) . .
C13 C12 C11 120.4(11) . .
C13 C12 H12 119.8 . .
C11 C12 H12 119.8 . .
C12 C13 N2 121.7(12) . .
C12 C13 H13 119.2 . .
N2 C13 H13 119.2 . .
C15 C14 C11 126.8(13) . .
C15 C14 H14 116.6 . .
C11 C14 H14 116.6 . .
C14 C15 C18 126.5(13) . .
C14 C15 H15 116.8 . .
C18 C15 H15 116.8 . .
C17 C16 N3 123.4(13) . .
C17 C16 H16 118.3 . .
N3 C16 H16 118.3 . .
C16 C17 C18 119.4(12) . .
C16 C17 H17 120.3 . .
C18 C17 H17 120.3 . .
C17 C18 C19 117.5(13) . .
C17 C18 C15 123.3(13) . .
C19 C18 C15 119.3(13) . .
C20 C19 C18 118.3(15) . .
C20 C19 H19 120.8 . .
C18 C19 H19 120.8 . .
N3 C20 C19 123.8(14) . .
N3 C20 H20 118.1 . .
C19 C20 H20 118.1 . .
C25 C21 C22 111.6(14) . .
C25 C21 C26 124.1(16) . .
C22 C21 C26 124.1(16) . .
C25 C21 Rh1 74.2(9) . .
C22 C21 Rh1 69.0(8) . .
C26 C21 Rh1 128.6(12) . .
C21 C22 C23 108.9(14) . .
C21 C22 C27 127.2(14) . .
C23 C22 C27 123.4(14) . .
C21 C22 Rh1 73.6(8) . .
C23 C22 Rh1 71.7(7) . .
C27 C22 Rh1 127.0(13) . .
C24 C23 C22 105.9(12) . .
C24 C23 C28 125.1(13) . .
C22 C23 C28 128.8(14) . .
C24 C23 Rh1 69.2(8) . .
C22 C23 Rh1 69.6(7) . .
C28 C23 Rh1 129.2(10) . .
C29 C24 C23 128.0(14) . .
C29 C24 C25 123.7(15) . .
C23 C24 C25 106.9(13) . .
C29 C24 Rh1 129.4(12) . .
C23 C24 Rh1 72.2(8) . .
C25 C24 Rh1 74.0(9) . .
C21 C25 C30 129.7(16) . .
C21 C25 C24 106.2(13) . .
C30 C25 C24 124.0(16) . .
C21 C25 Rh1 70.8(10) . .
C30 C25 Rh1 124.8(13) . .
C24 C25 Rh1 65.9(8) . .
C21 C26 H26A 109.5 . .
C21 C26 H26B 109.5 . .
H26A C26 H26B 109.5 . .
C21 C26 H26C 109.5 . .
H26A C26 H26C 109.5 . .
H26B C26 H26C 109.5 . .
C22 C27 H27A 109.5 . .
C22 C27 H27B 109.5 . .
H27A C27 H27B 109.5 . .
C22 C27 H27C 109.5 . .
H27A C27 H27C 109.5 . .
H27B C27 H27C 109.5 . .
C23 C28 H28A 109.5 . .
C23 C28 H28B 109.5 . .
H28A C28 H28B 109.5 . .
C23 C28 H28C 109.5 . .
H28A C28 H28C 109.5 . .
H28B C28 H28C 109.5 . .
C24 C29 H29A 109.5 . .
C24 C29 H29B 109.5 . .
H29A C29 H29B 109.5 . .
C24 C29 H29C 109.5 . .
H29A C29 H29C 109.5 . .
H29B C29 H29C 109.5 . .
C25 C30 H30A 109.5 . .
C25 C30 H30B 109.5 . .
H30A C30 H30B 109.5 . .
C25 C30 H30C 109.5 . .
H30A C30 H30C 109.5 . .
H30B C30 H30C 109.5 . .
C35 C31 C32 107.5(14) . .
C35 C31 C36 128.5(15) . .
C32 C31 C36 124.0(14) . .
C35 C31 Rh2 70.6(8) . .
C32 C31 Rh2 71.5(7) . .
C36 C31 Rh2 122.6(10) . .
C31 C32 C33 110.1(11) . .
C31 C32 C37 125.4(14) . .
C33 C32 C37 124.3(14) . .
C31 C32 Rh2 69.4(7) . .
C33 C32 Rh2 70.4(7) . .
C37 C32 Rh2 124.0(10) . .
C38 C33 C32 129.0(14) . .
C38 C33 C34 125.5(15) . .
C32 C33 C34 105.4(13) . .
C38 C33 Rh2 126.5(12) . .
C32 C33 Rh2 70.5(7) . .
C34 C33 Rh2 70.7(8) . .
C39 C34 C35 128(2) . .
C39 C34 C33 125(2) . .
C35 C34 C33 107.0(13) . .
C39 C34 Rh2 126.7(14) . .
C35 C34 Rh2 68.8(8) . .
C33 C34 Rh2 68.7(8) . .
C34 C35 C31 109.8(14) . .
C34 C35 C40 127(2) . .
C31 C35 C40 123(2) . .
C34 C35 Rh2 72.5(9) . .
C31 C35 Rh2 70.2(8) . .
C40 C35 Rh2 127.5(11) . .
C31 C36 H36A 109.5 . .
C31 C36 H36B 109.5 . .
H36A C36 H36B 109.5 . .
C31 C36 H36C 109.5 . .
H36A C36 H36C 109.5 . .
H36B C36 H36C 109.5 . .
C32 C37 H37A 109.5 . .
C32 C37 H37B 109.5 . .
H37A C37 H37B 109.5 . .
C32 C37 H37C 109.5 . .
H37A C37 H37C 109.5 . .
H37B C37 H37C 109.5 . .
C33 C38 H38A 109.5 . .
C33 C38 H38B 109.5 . .
H38A C38 H38B 109.5 . .
C33 C38 H38C 109.5 . .
H38A C38 H38C 109.5 . .
H38B C38 H38C 109.5 . .
C34 C39 H39A 109.5 . .
C34 C39 H39B 109.5 . .
H39A C39 H39B 109.5 . .
C34 C39 H39C 109.5 . .
H39A C39 H39C 109.5 . .
H39B C39 H39C 109.5 . .
C35 C40 H40A 109.5 . .
C35 C40 H40B 109.5 . .
H40A C40 H40B 109.5 . .
C35 C40 H40C 109.5 . .
H40A C40 H40C 109.5 . .
H40B C40 H40C 109.5 . .
F3 C41 F2 105.5(16) . .
F3 C41 F1 107.9(17) . .
F2 C41 F1 102.1(15) . .
F3 C41 S1 113.5(13) . .
F2 C41 S1 115.5(13) . .
F1 C41 S1 111.4(13) . .
Cl2 C43 Cl1 109.3(16) . .
Cl2 C43 H43A 109.8 . .
Cl1 C43 H43A 109.8 . .
Cl2 C43 H43B 109.8 . .
Cl1 C43 H43B 109.8 . .
H43A C43 H43B 108.3 . .

loop_
_geom_bond_atom_site_label_1
_geom_bond_atom_site_label_2
_geom_bond_distance
_geom_bond_site_symmetry_2
Rh1 C7 2.060(14) .
Rh1 N1 2.125(14) .
Rh1 N2 2.125(12) .
Rh1 C24 2.145(14) .
Rh1 C22 2.157(14) .
Rh1 C23 2.185(13) .
Rh1 C21 2.216(14) .
Rh1 C25 2.258(17) .
Rh2 C31 2.113(13) .
Rh2 N3 2.116(11) 2_755
Rh2 C35 2.118(14) .
Rh2 C33 2.138(12) .
Rh2 C32 2.141(12) .
Rh2 O2 2.162(9) .
Rh2 C34 2.166(15) .
Rh2 O1 2.180(8) .
Rh2 C8 2.529(13) .
N1 C1 1.33(2) .
N1 C5 1.34(2) .
N2 C9 1.295(17) .
N2 C13 1.381(17) .
N3 C20 1.300(18) .
N3 C16 1.372(17) .
N3 Rh2 2.116(11) 2_755
O1 C8 1.295(16) .
O2 C8 1.267(16) .
O3 S1 1.436(16) .
O4 S1 1.385(19) .
O5 S1 1.387(14) .
S1 C41 1.81(2) .
S2 O6 1.431(17) .
S2 O8 1.437(17) .
S2 O7 1.471(17) .
S2 C42 1.765(18) .
C42 F4 1.25(3) .
C42 F6 1.33(3) .
C42 F5 1.34(4) .
S2' O8' 1.42(2) .
S2' O7' 1.42(2) .
S2' O6' 1.43(2) .
S2' C42' 1.78(2) .
C42' F4' 1.25(4) .
C42' F6' 1.28(4) .
C42' F5' 1.32(4) .
F1 C41 1.37(2) .
F2 C41 1.33(2) .
F3 C41 1.30(2) .
C1 C2 1.39(3) .
C1 H1 0.9500 .
C2 C3 1.32(3) .
C2 H2 0.9500 .
C3 C4 1.39(3) .
C3 H3 0.9500 .
C4 C5 1.46(2) .
C4 H4 0.9500 .
C5 C6 1.47(2) .
C6 C7 1.37(2) .
C6 H6 0.9500 .
C7 C8 1.428(18) .
C9 C10 1.387(18) .
C9 H9A 0.9500 .
C10 C11 1.329(18) .
C10 H10 0.9500 .
C11 C12 1.421(17) .
C11 C14 1.493(18) .
C12 C13 1.340(19) .
C12 H12 0.9500 .
C13 H13 0.9500 .
C14 C15 1.280(19) .
C14 H14 0.9500 .
C15 C18 1.467(19) .
C15 H15 0.9500 .
C16 C17 1.351(18) .
C16 H16 0.9500 .
C17 C18 1.37(2) .
C17 H17 0.9500 .
C18 C19 1.43(2) .
C19 C20 1.37(2) .
C19 H19 0.9500 .
C20 H20 0.9500 .
C21 C25 1.35(2) .
C21 C22 1.40(2) .
C21 C26 1.54(2) .
C22 C23 1.438(19) .
C22 C27 1.51(2) .
C23 C24 1.43(2) .
C23 C28 1.499(19) .
C24 C29 1.42(2) .
C24 C25 1.51(2) .
C25 C30 1.45(3) .
C26 H26A 0.9800 .
C26 H26B 0.9800 .
C26 H26C 0.9800 .
C27 H27A 0.9800 .
C27 H27B 0.9800 .
C27 H27C 0.9800 .
C28 H28A 0.9800 .
C28 H28B 0.9800 .
C28 H28C 0.9800 .
C29 H29A 0.9800 .
C29 H29B 0.9800 .
C29 H29C 0.9800 .
C30 H30A 0.9800 .
C30 H30B 0.9800 .
C30 H30C 0.9800 .
C31 C35 1.42(2) .
C31 C32 1.42(2) .
C31 C36 1.52(2) .
C32 C33 1.432(19) .
C32 C37 1.522(18) .
C33 C38 1.43(2) .
C33 C34 1.50(2) .
C34 C39 1.40(2) .
C34 C35 1.42(3) .
C35 C40 1.53(2) .
C36 H36A 0.9800 .
C36 H36B 0.9800 .
C36 H36C 0.9800 .
C37 H37A 0.9800 .
C37 H37B 0.9800 .
C37 H37C 0.9800 .
C38 H38A 0.9800 .
C38 H38B 0.9800 .
C38 H38C 0.9800 .
C39 H39A 0.9800 .
C39 H39B 0.9800 .
C39 H39C 0.9800 .
C40 H40A 0.9800 .
C40 H40B 0.9800 .
C40 H40C 0.9800 .
C43 Cl2 1.78(3) .
C43 Cl1 1.83(3) .
C43 H43A 0.9900 .
C43 H43B 0.9900 .
O9 H9 0.84(2) .

loop_
_geom_hbond_atom_site_label_D
_geom_hbond_atom_site_label_H
_geom_hbond_atom_site_label_A
_geom_hbond_distance_DH
_geom_hbond_distance_HA
_geom_hbond_distance_DA
_geom_hbond_angle_DHA
_geom_hbond_site_symmetry_A
C1 H1 O7' 0.95 2.26 2.97(4) 131.2 .
C9 H9A O1 0.95 2.42 3.294(15) 153.3 .
C13 H13 O7' 0.95 2.37 3.27(7) 159.7 .
C43 H43A O4 0.99 2.13 3.04(4) 151.7 3_545
O9 H9 O8 0.84(2) 2.08(11) 2.69(2) 128(11) 2_655
O9 H9 O8' 0.84(2) 2.16(10) 2.88(5) 143(12) 2_655

loop_
_geom_torsion_atom_site_label_1
_geom_torsion_atom_site_label_2
_geom_torsion_atom_site_label_3
_geom_torsion_atom_site_label_4
_geom_torsion
_geom_torsion_site_symmetry_1
O6 S2 C42 F4 180(4) .
O8 S2 C42 F4 55(4) .
O7 S2 C42 F4 -60(4) .
O6 S2 C42 F6 58(3) .
O8 S2 C42 F6 -67(3) .
O7 S2 C42 F6 178(3) .
O6 S2 C42 F5 -57(4) .
O8 S2 C42 F5 179(4) .
O7 S2 C42 F5 63(4) .
O8' S2' C42' F4' -62(6) .
O7' S2' C42' F4' 78(6) .
O6' S2' C42' F4' 167(6) .
O8' S2' C42' F6' 58(5) .
O7' S2' C42' F6' -162(4) .
O6' S2' C42' F6' -73(6) .
O8' S2' C42' F5' 179(6) .
O7' S2' C42' F5' -41(7) .
O6' S2' C42' F5' 47(7) .
C5 N1 C1 C2 2(2) .
Rh1 N1 C1 C2 170.0(14) .
N1 C1 C2 C3 3(3) .
C1 C2 C3 C4 -2(4) .
C2 C3 C4 C5 -3(3) .
C1 N1 C5 C4 -7(2) .
Rh1 N1 C5 C4 -176.9(13) .
C1 N1 C5 C6 176.9(14) .
Rh1 N1 C5 C6 7.2(17) .
C3 C4 C5 N1 8(3) .
C3 C4 C5 C6 -176.4(17) .
N1 C5 C6 C7 -5(2) .
C4 C5 C6 C7 179.2(15) .
C5 C6 C7 C8 -173.5(13) .
C5 C6 C7 Rh1 -0.2(17) .
Rh2 O2 C8 O1 -5.4(12) .
Rh2 O2 C8 C7 173.0(11) .
Rh2 O1 C8 O2 5.4(12) .
Rh2 O1 C8 C7 -173.0(11) .
C6 C7 C8 O2 -30.6(18) .
Rh1 C7 C8 O2 157.1(10) .
C6 C7 C8 O1 147.7(13) .
Rh1 C7 C8 O1 -24.6(18) .
C13 N2 C9 C10 -6(2) .
Rh1 N2 C9 C10 177.2(11) .
N2 C9 C10 C11 2(2) .
C9 C10 C11 C12 0(2) .
C9 C10 C11 C14 179.4(14) .
C10 C11 C12 C13 1(2) .
C14 C11 C12 C13 -178.0(15) .
C11 C12 C13 N2 -5(3) .
C9 N2 C13 C12 7(2) .
Rh1 N2 C13 C12 -175.7(13) .
C10 C11 C14 C15 -180.0(16) .
C12 C11 C14 C15 -1(2) .
C11 C14 C15 C18 -173.5(15) .
C20 N3 C16 C17 8(2) .
Rh2 N3 C16 C17 -175.0(10) 2_755
N3 C16 C17 C18 -3(2) .
C16 C17 C18 C19 -2(2) .
C16 C17 C18 C15 176.8(14) .
C14 C15 C18 C17 -9(3) .
C14 C15 C18 C19 169.7(17) .
C17 C18 C19 C20 3(3) .
C15 C18 C19 C20 -175.8(16) .
C16 N3 C20 C19 -6(2) .
Rh2 N3 C20 C19 176.0(14) 2_755
C18 C19 C20 N3 1(3) .
C25 C21 C22 C23 1.2(19) .
C26 C21 C22 C23 -173.4(15) .
Rh1 C21 C22 C23 63.4(10) .
C25 C21 C22 C27 173.5(17) .
C26 C21 C22 C27 -1(3) .
Rh1 C21 C22 C27 -124.3(18) .
C25 C21 C22 Rh1 -62.2(12) .
C26 C21 C22 Rh1 123.2(16) .
C21 C22 C23 C24 -4.7(16) .
C27 C22 C23 C24 -177.3(15) .
Rh1 C22 C23 C24 59.9(9) .
C21 C22 C23 C28 170.9(14) .
C27 C22 C23 C28 -2(2) .
Rh1 C22 C23 C28 -124.5(15) .
C21 C22 C23 Rh1 -64.6(11) .
C27 C22 C23 Rh1 122.8(17) .
C22 C23 C24 C29 173.2(17) .
C28 C23 C24 C29 -3(2) .
Rh1 C23 C24 C29 -126.5(18) .
C22 C23 C24 C25 6.1(15) .
C28 C23 C24 C25 -169.7(13) .
Rh1 C23 C24 C25 66.3(10) .
C22 C23 C24 Rh1 -60.2(10) .
C28 C23 C24 Rh1 124.0(13) .
C22 C21 C25 C30 179.0(19) .
C26 C21 C25 C30 -6(3) .
Rh1 C21 C25 C30 120(2) .
C22 C21 C25 C24 2.6(18) .
C26 C21 C25 C24 177.2(15) .
Rh1 C21 C25 C24 -56.5(10) .
C22 C21 C25 Rh1 59.2(12) .
C26 C21 C25 Rh1 -126.3(17) .
C29 C24 C25 C21 -173.3(16) .
C23 C24 C25 C21 -5.5(17) .
Rh1 C24 C25 C21 59.6(12) .
C29 C24 C25 C30 10(3) .
C23 C24 C25 C30 177.9(17) .
Rh1 C24 C25 C30 -117.0(18) .
C29 C24 C25 Rh1 127.1(16) .
C23 C24 C25 Rh1 -65.1(9) .
C35 C31 C32 C33 -3.1(16) .
C36 C31 C32 C33 176.0(13) .
Rh2 C31 C32 C33 58.7(9) .
C35 C31 C32 C37 -179.6(13) .
C36 C31 C32 C37 0(2) .
Rh2 C31 C32 C37 -117.8(13) .
C35 C31 C32 Rh2 -61.8(10) .
C36 C31 C32 Rh2 117.4(14) .
C31 C32 C33 C38 -179.8(16) .
C37 C32 C33 C38 -3(2) .
Rh2 C32 C33 C38 -121.8(17) .
C31 C32 C33 C34 4.5(15) .
C37 C32 C33 C34 -179.0(13) .
Rh2 C32 C33 C34 62.6(9) .
C31 C32 C33 Rh2 -58.1(9) .
C37 C32 C33 Rh2 118.4(13) .
C38 C33 C34 C39 1(3) .
C32 C33 C34 C39 176.9(16) .
Rh2 C33 C34 C39 -120.7(18) .
C38 C33 C34 C35 180.0(16) .
C32 C33 C34 C35 -4.2(15) .
Rh2 C33 C34 C35 58.3(10) .
C38 C33 C34 Rh2 121.7(16) .
C32 C33 C34 Rh2 -62.5(9) .
C39 C34 C35 C31 -178.7(17) .
C33 C34 C35 C31 2.4(17) .
Rh2 C34 C35 C31 60.6(10) .
C39 C34 C35 C40 -4(3) .
C33 C34 C35 C40 177.5(14) .
Rh2 C34 C35 C40 -124.3(16) .
C39 C34 C35 Rh2 120.7(19) .
C33 C34 C35 Rh2 -58.2(10) .
C32 C31 C35 C34 0.3(17) .
C36 C31 C35 C34 -178.8(14) .
Rh2 C31 C35 C34 -62.1(11) .
C32 C31 C35 C40 -175.1(14) .
C36 C31 C35 C40 6(2) .
Rh2 C31 C35 C40 122.6(15) .
C32 C31 C35 Rh2 62.4(9) .
C36 C31 C35 Rh2 -116.7(15) .
O4 S1 C41 F3 51.1(19) .
O5 S1 C41 F3 170.9(15) .
O3 S1 C41 F3 -66.8(17) .
O4 S1 C41 F2 -70.9(17) .
O5 S1 C41 F2 48.9(15) .
O3 S1 C41 F2 171.2(14) .
O4 S1 C41 F1 173.2(15) .
O5 S1 C41 F1 -67.0(13) .
O3 S1 C41 F1 55.4(14) .

loop_
_platon_squeeze_void_nr
_platon_squeeze_void_average_x
_platon_squeeze_void_average_y
_platon_squeeze_void_average_z
_platon_squeeze_void_volume
_platon_squeeze_void_count_electrons
1 1.000 -0.039 0.250 501.2 167.8
2 1.000 0.039 0.750 501.2 164.0
3 0.500 0.461 0.250 501.2 167.8
4 0.750 0.250 0.000 6.8 -0.9
5 0.250 0.250 0.500 6.8 -0.7
6 0.500 0.539 0.750 501.2 164.0
7 0.250 0.750 0.000 6.8 -0.9
8 0.750 0.750 0.500 6.8 -0.7
